data_7007125
loop_
_publ_author_name
'Newman, Christopher P.'
'Clarkson, Guy J.'
'Alcock, Nathaniel W.'
'Rourke, Jonathan P.'

_publ_section_title
;
 Carbene or zwitterion? Competition in organoplatinum complexes.
;
_journal_issue 27
_journal_name_full 'Dalton transactions (Cambridge, England : 2003)'
_journal_page_first 3321
_journal_page_last 3325
_journal_paper_doi 10.1039/b517874f
_journal_year 2006
_chemical_formula_sum 'C63 H84 Cl2 N O4 P Pt'
_chemical_formula_weight 1216.27
_chemical_name_systematic
;
?
;
_space_group_IT_number 2
_symmetry_cell_setting triclinic
_symmetry_space_group_name_Hall '-P 1'
_symmetry_space_group_name_H-M 'P -1'
_atom_sites_solution_hydrogens geom
_atom_sites_solution_primary direct
_atom_sites_solution_secondary difmap
_audit_creation_method SHELXL-97
_cell_angle_alpha 75.4120(10)
_cell_angle_beta 85.0940(10)
_cell_angle_gamma 66.880(2)
_cell_formula_units_Z 2
_cell_length_a 11.9888(3)
_cell_length_b 13.3067(4)
_cell_length_c 21.2775(6)
_cell_measurement_reflns_used 2891
_cell_measurement_temperature 180(2)
_cell_measurement_theta_max 25
_cell_measurement_theta_min 3
_cell_volume 3020.82(15)
_computing_cell_refinement 'SAINT (Siemens, 1995)'
_computing_data_collection 'SMART (Siemens, 1994)'
_computing_data_reduction 'SAINT (Siemens, 1995)'
_computing_molecular_graphics 'SHELXTL (Sheldrick, 1997)'
_computing_publication_material 'SHELXTL (Sheldrick, 1997)'
_computing_structure_refinement 'SHELXL-97 (Sheldrick, 1997)'
_computing_structure_solution 'SHELXS-97 (Sheldrick, 1990)'
_diffrn_ambient_temperature 180(2)
_diffrn_detector_area_resol_mean 8.192
_diffrn_measured_fraction_theta_full 0.966
_diffrn_measured_fraction_theta_max 0.966
_diffrn_measurement_device_type 'Siemens SMART diffractometer'
_diffrn_measurement_method '\w scans'
_diffrn_radiation_monochromator graphite
_diffrn_radiation_source 'fine-focus sealed tube'
_diffrn_radiation_type MoK\a
_diffrn_radiation_wavelength 0.71073
_diffrn_reflns_av_R_equivalents 0.1747
_diffrn_reflns_av_sigmaI/netI 0.4251
_diffrn_reflns_limit_h_max 14
_diffrn_reflns_limit_h_min -7
_diffrn_reflns_limit_k_max 15
_diffrn_reflns_limit_k_min -13
_diffrn_reflns_limit_l_max 25
_diffrn_reflns_limit_l_min -25
_diffrn_reflns_number 15439
_diffrn_reflns_theta_full 25.00
_diffrn_reflns_theta_max 25.00
_diffrn_reflns_theta_min 1.71
_diffrn_standards_decay_% nil
_exptl_absorpt_coefficient_mu 2.482
_exptl_absorpt_correction_T_max 0.9072
_exptl_absorpt_correction_T_min 0.5998
_exptl_absorpt_correction_type multi-scan
_exptl_absorpt_process_details 'SADABS (Sheldrick, 1996)'
_exptl_crystal_colour colourless
_exptl_crystal_density_diffrn 1.337
_exptl_crystal_density_method 'not measured'
_exptl_crystal_description plates
_exptl_crystal_F_000 1256
_exptl_crystal_size_max 0.16
_exptl_crystal_size_mid 0.12
_exptl_crystal_size_min 0.04
_refine_diff_density_max 1.179
_refine_diff_density_min -1.136
_refine_diff_density_rms 0.132
_refine_ls_extinction_coef 0.0021(3)
_refine_ls_extinction_expression Fc^*^=kFc[1+0.001xFc^2^\l^3^/sin(2\q)]^-1/4^
_refine_ls_extinction_method SHELXL
_refine_ls_goodness_of_fit_ref 0.878
_refine_ls_hydrogen_treatment constr
_refine_ls_matrix_type full
_refine_ls_number_parameters 632
_refine_ls_number_reflns 10273
_refine_ls_number_restraints 22
_refine_ls_restrained_S_all 0.878
_refine_ls_R_factor_all 0.2878
_refine_ls_R_factor_gt 0.0898
_refine_ls_shift/su_max 0.001
_refine_ls_shift/su_mean 0.000
_refine_ls_structure_factor_coef Fsqd
_refine_ls_weighting_details 'calc w=1/[\s^2^(Fo^2^)+(0.0455P)^2^+0.0000P] where P=(Fo^2^+2Fc^2^)/3'
_refine_ls_weighting_scheme calc
_refine_ls_wR_factor_gt 0.1421
_refine_ls_wR_factor_ref 0.2043
_reflns_number_gt 3225
_reflns_number_total 10273
_reflns_threshold_expression >2sigma(I)
_cod_data_source_file b517874f.txt
_cod_data_source_block cn1
_cod_original_sg_symbol_H-M P-1
_cod_database_code 7007125

loop_
_symmetry_equiv_pos_as_xyz
'x, y, z'
'-x, -y, -z'

loop_
_atom_site_label
_atom_site_type_symbol
_atom_site_fract_x
_atom_site_fract_y
_atom_site_fract_z
_atom_site_U_iso_or_equiv
_atom_site_adp_type
_atom_site_occupancy
_atom_site_symmetry_multiplicity
_atom_site_calc_flag
_atom_site_refinement_flags
_atom_site_disorder_assembly
_atom_site_disorder_group
Pt1 Pt 0.81359(6) 0.44285(8) 0.23521(4) 0.0635(4) Uani 1 1 d . . .
Cl1 Cl 0.8236(3) 0.5638(4) 0.2978(3) 0.0787(18) Uani 1 1 d . . .
Cl2 Cl 1.0047(3) 0.4309(4) 0.1867(2) 0.0708(16) Uani 1 1 d . . .
P10 P 0.8039(4) 0.3257(5) 0.1797(3) 0.0673(18) Uani 1 1 d . . .
C11 C 0.9053(16) 0.1802(16) 0.2145(10) 0.076(6) Uani 1 1 d . . .
C12 C 0.8936(18) 0.089(2) 0.2027(11) 0.104(8) Uani 1 1 d . . .
H12D H 0.8258 0.1025 0.1769 0.125 Uiso 1 1 calc R . .
C13 C 0.972(2) -0.023(2) 0.2248(14) 0.139(11) Uani 1 1 d . . .
H13E H 0.9580 -0.0842 0.2160 0.166 Uiso 1 1 calc R . .
C14 C 1.069(2) -0.039(2) 0.2600(15) 0.131(11) Uani 1 1 d . . .
H14G H 1.1251 -0.1136 0.2767 0.158 Uiso 1 1 calc R . .
C15 C 1.0895(17) 0.044(2) 0.2718(12) 0.109(9) Uani 1 1 d . . .
H15A H 1.1604 0.0285 0.2956 0.131 Uiso 1 1 calc R . .
C16 C 1.0081(17) 0.1582(18) 0.2499(9) 0.079(7) Uani 1 1 d . . .
H16A H 1.0237 0.2177 0.2592 0.095 Uiso 1 1 calc R . .
C21 C 0.8318(16) 0.356(2) 0.0940(11) 0.074(7) Uani 1 1 d . . .
C22 C 0.8588(16) 0.279(2) 0.0570(12) 0.095(8) Uani 1 1 d . . .
H22A H 0.8679 0.2049 0.0792 0.114 Uiso 1 1 calc R . .
C23 C 0.873(2) 0.298(3) -0.0061(16) 0.114(10) Uani 1 1 d . . .
H23A H 0.8849 0.2434 -0.0299 0.137 Uiso 1 1 calc R . .
C24 C 0.8705(17) 0.410(3) -0.0368(13) 0.106(10) Uani 1 1 d . . .
H24A H 0.8849 0.4289 -0.0821 0.128 Uiso 1 1 calc R . .
C25 C 0.8480(18) 0.487(2) -0.0026(15) 0.099(8) Uani 1 1 d . . .
H25A H 0.8443 0.5598 -0.0238 0.118 Uiso 1 1 calc R . .
C26 C 0.8297(16) 0.460(2) 0.0651(14) 0.080(8) Uani 1 1 d . . .
H26A H 0.8162 0.5136 0.0899 0.096 Uiso 1 1 calc R . .
C31 C 0.6550(15) 0.3196(17) 0.1790(11) 0.058(6) Uani 1 1 d . . .
C32 C 0.615(2) 0.2597(19) 0.2337(12) 0.090(8) Uani 1 1 d . . .
H32A H 0.6728 0.2151 0.2678 0.107 Uiso 1 1 calc R . .
C33 C 0.498(3) 0.259(2) 0.2433(12) 0.101(9) Uani 1 1 d . . .
H33A H 0.4748 0.2147 0.2805 0.122 Uiso 1 1 calc R . .
C34 C 0.419(2) 0.331(3) 0.1922(15) 0.105(9) Uani 1 1 d . . .
H34A H 0.3359 0.3403 0.1965 0.126 Uiso 1 1 calc R . .
C35 C 0.4517(15) 0.389(2) 0.1363(11) 0.084(8) Uani 1 1 d . . .
H35A H 0.3944 0.4328 0.1020 0.101 Uiso 1 1 calc R . .
C36 C 0.5731(14) 0.3816(16) 0.1303(9) 0.076(7) Uani 1 1 d . . .
H36A H 0.5972 0.4210 0.0914 0.091 Uiso 1 1 calc R . .
C101 C 0.8326(17) -0.204(2) 0.9149(11) 0.132(10) Uani 1 1 d . . .
H10A H 0.8756 -0.2299 0.8772 0.198 Uiso 1 1 calc R . .
H10B H 0.8634 -0.2637 0.9544 0.198 Uiso 1 1 calc R . .
H10C H 0.8457 -0.1373 0.9184 0.198 Uiso 1 1 calc R . .
C102 C 0.7036(19) -0.175(2) 0.9073(10) 0.139(11) Uani 1 1 d . . .
H10D H 0.6571 -0.1390 0.9418 0.167 Uiso 1 1 calc R . .
H10E H 0.6873 -0.2434 0.9091 0.167 Uiso 1 1 calc R . .
C103 C 0.669(3) -0.092(3) 0.8387(15) 0.186(12) Uani 1 1 d DU . .
H10F H 0.7238 -0.0509 0.8322 0.223 Uiso 1 1 calc R . .
H10G H 0.6936 -0.1398 0.8072 0.223 Uiso 1 1 calc R . .
C104 C 0.559(3) -0.013(3) 0.8177(19) 0.239(17) Uani 1 1 d DU . .
H10H H 0.5361 0.0338 0.8499 0.287 Uiso 1 1 calc R . .
H10I H 0.5053 -0.0552 0.8257 0.287 Uiso 1 1 calc R . .
C105 C 0.517(2) 0.064(3) 0.7591(11) 0.140(11) Uani 1 1 d . . .
H10J H 0.4355 0.0680 0.7507 0.168 Uiso 1 1 calc R . .
H10K H 0.5707 0.0334 0.7246 0.168 Uiso 1 1 calc R . .
C106 C 0.5089(19) 0.179(2) 0.7517(13) 0.095(8) Uani 1 1 d . . .
H10L H 0.5889 0.1764 0.7623 0.114 Uiso 1 1 calc R . .
H10M H 0.4497 0.2135 0.7831 0.114 Uiso 1 1 calc R . .
C107 C 0.4720(16) 0.249(2) 0.6862(11) 0.096(8) Uani 1 1 d . . .
H10N H 0.4618 0.3270 0.6840 0.115 Uiso 1 1 calc R . .
H10O H 0.3940 0.2492 0.6737 0.115 Uiso 1 1 calc R . .
O108 O 0.5684(11) 0.1996(12) 0.6423(8) 0.087(5) Uani 1 1 d . . .
C109 C 0.5537(16) 0.2482(18) 0.5810(13) 0.071(6) Uani 1 1 d . . .
C110 C 0.4505(14) 0.3478(17) 0.5530(11) 0.067(6) Uani 1 1 d . . .
H11C H 0.3857 0.3812 0.5796 0.080 Uiso 1 1 calc R . .
C111 C 0.4472(15) 0.3952(19) 0.4851(12) 0.074(7) Uani 1 1 d . . .
C112 C 0.5452(15) 0.3613(16) 0.4452(12) 0.057(6) Uani 1 1 d . . .
C113 C 0.6461(13) 0.2623(16) 0.4755(10) 0.064(6) Uani 1 1 d . . .
H11D H 0.7131 0.2314 0.4495 0.077 Uiso 1 1 calc R . .
C114 C 0.6503(15) 0.2101(16) 0.5402(11) 0.063(4) Uani 1 1 d . . .
H11E H 0.7209 0.1465 0.5576 0.075 Uiso 1 1 calc R . .
C115 C 0.5510(17) 0.4131(19) 0.3788(13) 0.075(7) Uani 1 1 d . . .
N116 N 0.4448(12) 0.4710(13) 0.3445(9) 0.067(5) Uani 1 1 d . . .
H11B H 0.3774 0.4739 0.3653 0.080 Uiso 1 1 calc R . .
C117 C 0.4351(14) 0.5242(17) 0.2813(11) 0.062(6) Uani 1 1 d . . .
C118 C 0.5431(15) 0.5177(17) 0.2478(9) 0.081(7) Uani 1 1 d . . .
H11A H 0.5394 0.5561 0.2034 0.097 Uiso 1 1 calc R . .
C119 C 0.6585(14) 0.4539(16) 0.2798(11) 0.063(4) Uani 1 1 d . . .
C120 C 0.6531(15) 0.4085(14) 0.3465(10) 0.060(6) Uani 1 1 d . . .
H12B H 0.7273 0.3717 0.3705 0.072 Uiso 1 1 calc R . .
C121 C 0.3129(14) 0.598(2) 0.2470(11) 0.067(7) Uani 1 1 d . . .
C122 C 0.2126(16) 0.567(2) 0.2661(12) 0.073(7) Uani 1 1 d . . .
C123 C 0.1026(14) 0.6299(19) 0.2330(11) 0.067(7) Uani 1 1 d . . .
H12A H 0.0325 0.6139 0.2463 0.081 Uiso 1 1 calc R . .
C124 C 0.0986(16) 0.7173(19) 0.1796(10) 0.063(6) Uani 1 1 d . . .
C125 C 0.1965(15) 0.7458(17) 0.1662(10) 0.075(7) Uani 1 1 d . . .
H12C H 0.1871 0.8126 0.1339 0.090 Uiso 1 1 calc R . .
C126 C 0.3021(17) 0.688(2) 0.1943(11) 0.079(7) Uani 1 1 d . . .
H12E H 0.3700 0.7073 0.1794 0.094 Uiso 1 1 calc R . .
O127 O -0.0074(9) 0.7818(10) 0.1436(5) 0.071(4) Uani 1 1 d . . .
C128 C -0.1140(14) 0.7569(16) 0.1582(10) 0.090(7) Uani 1 1 d . . .
H12H H -0.1488 0.7759 0.1995 0.108 Uiso 1 1 calc R . .
H12I H -0.0938 0.6759 0.1624 0.108 Uiso 1 1 calc R . .
C129 C -0.2011(14) 0.8247(19) 0.1046(8) 0.075(6) Uani 1 1 d . . .
H12F H -0.1638 0.8043 0.0639 0.090 Uiso 1 1 calc R . .
H12G H -0.2731 0.8045 0.1124 0.090 Uiso 1 1 calc R . .
C130 C -0.2416(14) 0.9465(17) 0.0952(9) 0.070(6) Uani 1 1 d . . .
H13K H -0.1694 0.9662 0.0918 0.084 Uiso 1 1 calc R . .
H13L H -0.2868 0.9682 0.1340 0.084 Uiso 1 1 calc R . .
C131 C -0.3231(14) 1.016(2) 0.0344(10) 0.094(8) Uani 1 1 d . . .
H13M H -0.2766 0.9964 -0.0045 0.113 Uiso 1 1 calc R . .
H13N H -0.3933 0.9932 0.0369 0.113 Uiso 1 1 calc R . .
C132 C -0.3705(18) 1.143(2) 0.0261(10) 0.099(8) Uani 1 1 d . . .
H13O H -0.4166 1.1640 0.0649 0.119 Uiso 1 1 calc R . .
H13P H -0.3017 1.1678 0.0212 0.119 Uiso 1 1 calc R . .
C133 C -0.453(2) 1.2002(19) -0.0342(12) 0.124(9) Uani 1 1 d . . .
H13Q H -0.4070 1.1757 -0.0723 0.148 Uiso 1 1 calc R . .
H13R H -0.5225 1.1768 -0.0282 0.148 Uiso 1 1 calc R . .
C134 C -0.494(2) 1.315(2) -0.0457(13) 0.170(13) Uani 1 1 d . . .
H13S H -0.4310 1.3409 -0.0667 0.254 Uiso 1 1 calc R . .
H13T H -0.5158 1.3380 -0.0045 0.254 Uiso 1 1 calc R . .
H13U H -0.5664 1.3495 -0.0742 0.254 Uiso 1 1 calc R . .
O135 O 0.2316(10) 0.4723(13) 0.3165(7) 0.074(5) Uani 1 1 d . B .
C136 C 0.1312(14) 0.4345(18) 0.3307(9) 0.082(7) Uani 1 1 d U . .
H13A H 0.0674 0.4829 0.3550 0.099 Uiso 1 1 calc R A 1
H13B H 0.0950 0.4367 0.2900 0.099 Uiso 1 1 calc R A 1
C137 C 0.184(2) 0.319(2) 0.3699(12) 0.119(9) Uiso 0.50 1 d P B 1
H37A H 0.1672 0.3311 0.4144 0.143 Uiso 0.50 1 calc PR B 1
H37B H 0.1240 0.2888 0.3624 0.143 Uiso 0.50 1 calc PR B 1
C38A C 0.289(6) 0.223(6) 0.380(3) 0.19(2) Uiso 0.50 1 d P B 1
H38A H 0.3544 0.2531 0.3730 0.224 Uiso 0.50 1 calc PR B 1
H38D H 0.2922 0.1922 0.3419 0.224 Uiso 0.50 1 calc PR B 1
C39A C 0.335(5) 0.126(6) 0.432(3) 0.18(3) Uiso 0.50 1 d P B 1
H39A H 0.2615 0.1117 0.4479 0.213 Uiso 0.50 1 calc PR B 1
H39D H 0.3808 0.0658 0.4091 0.213 Uiso 0.50 1 calc PR B 1
C40A C 0.404(3) 0.091(3) 0.4892(19) 0.083(12) Uiso 0.50 1 d P B 1
H40A H 0.3492 0.1221 0.5230 0.099 Uiso 0.50 1 calc PR B 1
H40B H 0.4651 0.1250 0.4813 0.099 Uiso 0.50 1 calc PR B 1
C41A C 0.468(6) -0.030(6) 0.516(3) 0.19(3) Uiso 0.50 1 d P B 1
H41A H 0.5231 -0.0659 0.4838 0.230 Uiso 0.50 1 calc PR B 1
H41B H 0.4092 -0.0673 0.5294 0.230 Uiso 0.50 1 calc PR B 1
C42A C 0.542(4) -0.041(5) 0.577(2) 0.145(19) Uiso 0.50 1 d P B 1
H42A H 0.5477 -0.1100 0.6098 0.218 Uiso 0.50 1 calc PR B 1
H42B H 0.5003 0.0242 0.5955 0.218 Uiso 0.50 1 calc PR B 1
H42C H 0.6234 -0.0454 0.5638 0.218 Uiso 0.50 1 calc PR B 1
C37A C 0.184(2) 0.319(2) 0.3699(12) 0.119(9) Uiso 0.50 1 d P B 2
H37C H 0.2162 0.3153 0.4121 0.143 Uiso 0.50 1 calc PR B 2
H37D H 0.2477 0.2691 0.3466 0.143 Uiso 0.50 1 calc PR B 2
C38B C 0.067(3) 0.293(3) 0.3781(16) 0.065(10) Uiso 0.50 1 d P B 2
H38B H 0.0041 0.3436 0.4014 0.078 Uiso 0.50 1 calc PR B 2
H38C H 0.0338 0.3004 0.3353 0.078 Uiso 0.50 1 calc PR B 2
C39B C 0.107(3) 0.177(3) 0.4158(19) 0.092(13) Uiso 0.50 1 d P B 2
H39B H 0.1499 0.1686 0.4555 0.111 Uiso 0.50 1 calc PR B 2
H39C H 0.1638 0.1266 0.3900 0.111 Uiso 0.50 1 calc PR B 2
C40B C -0.002(3) 0.141(4) 0.435(2) 0.106(14) Uiso 0.50 1 d P B 2
H40C H -0.0438 0.1765 0.4708 0.127 Uiso 0.50 1 calc PR B 2
H40D H -0.0590 0.1752 0.3975 0.127 Uiso 0.50 1 calc PR B 2
C41B C 0.017(4) 0.028(4) 0.454(2) 0.095(15) Uiso 0.50 1 d P B 2
H41C H 0.1029 -0.0135 0.4693 0.114 Uiso 0.50 1 calc PR B 2
H41G H 0.0090 0.0041 0.4151 0.114 Uiso 0.50 1 calc PR B 2
C42B C -0.055(3) -0.011(4) 0.503(2) 0.095(15) Uiso 0.50 1 d P B 2
H42D H -0.0030 -0.0805 0.5329 0.143 Uiso 0.50 1 calc PR B 2
H42E H -0.1156 -0.0256 0.4830 0.143 Uiso 0.50 1 calc PR B 2
H42F H -0.0961 0.0465 0.5279 0.143 Uiso 0.50 1 calc PR B 2
O143 O 0.3463(10) 0.4882(11) 0.4571(6) 0.087(5) Uani 1 1 d . . .
C144 C 0.2374(16) 0.519(2) 0.4937(12) 0.131(11) Uani 1 1 d . . .
H14H H 0.2500 0.5405 0.5331 0.157 Uiso 1 1 calc R . .
H14I H 0.2077 0.4574 0.5066 0.157 Uiso 1 1 calc R . .
C145 C 0.1429(16) 0.628(2) 0.4424(10) 0.103(8) Uani 1 1 d . D .
H14J H 0.1599 0.6949 0.4425 0.124 Uiso 1 1 calc R . .
H14K H 0.1600 0.6143 0.3983 0.124 Uiso 1 1 calc R . .
C146 C 0.019(3) 0.653(3) 0.4541(18) 0.222(17) Uani 1 1 d . . .
H14L H 0.0017 0.6592 0.4997 0.267 Uiso 1 1 calc R C 1
H14M H -0.0023 0.5916 0.4478 0.267 Uiso 1 1 calc R C 1
C147 C -0.065(2) 0.774(3) 0.4040(16) 0.189(15) Uani 0.67 1 d PD D 1
H14A H -0.0669 0.8368 0.4215 0.227 Uiso 0.67 1 calc PR D 1
H14B H -0.0243 0.7795 0.3615 0.227 Uiso 0.67 1 calc PR D 1
C148 C -0.184(4) 0.788(5) 0.394(3) 0.29(3) Uiso 0.67 1 d PD D 1
H14C H -0.2359 0.8040 0.4318 0.346 Uiso 0.67 1 calc PR D 1
H14D H -0.1886 0.7220 0.3820 0.346 Uiso 0.67 1 calc PR D 1
C149 C -0.211(4) 0.883(5) 0.340(2) 0.175(18) Uiso 0.67 1 d PD D 1
H14E H -0.2854 0.8939 0.3177 0.210 Uiso 0.67 1 calc PR D 1
H14F H -0.1439 0.8698 0.3093 0.210 Uiso 0.67 1 calc PR D 1
C150 C -0.232(4) 0.990(4) 0.362(3) 0.22(2) Uiso 0.67 1 d PD D 1
H15B H -0.2431 0.9768 0.4088 0.334 Uiso 0.67 1 calc PR D 1
H15C H -0.3038 1.0512 0.3396 0.334 Uiso 0.67 1 calc PR D 1
H15D H -0.1607 1.0098 0.3506 0.334 Uiso 0.67 1 calc PR D 1
C47A C -0.065(2) 0.774(3) 0.4040(16) 0.189(15) Uani 0.33 1 d P D 2
H14N H -0.0465 0.8375 0.4095 0.227 Uiso 0.33 1 calc PR D 2
H14O H -0.0533 0.7691 0.3581 0.227 Uiso 0.33 1 calc PR D 2
C48A C -0.190(12) 0.784(13) 0.426(8) 0.29(3) Uiso 0.33 1 d P D 2
H48A H -0.2017 0.7959 0.4709 0.346 Uiso 0.33 1 calc PR D 2
H48B H -0.2015 0.7143 0.4267 0.346 Uiso 0.33 1 calc PR D 2
C49A C -0.302(8) 0.907(8) 0.369(5) 0.175(18) Uiso 0.33 1 d P D 2
H49A H -0.2718 0.9179 0.3241 0.210 Uiso 0.33 1 calc PR D 2
H49B H -0.3819 0.9010 0.3693 0.210 Uiso 0.33 1 calc PR D 2
C50A C -0.305(9) 0.994(9) 0.401(5) 0.22(2) Uiso 0.33 1 d P D 2
H50A H -0.3589 1.0682 0.3765 0.334 Uiso 0.33 1 calc PR D 2
H50B H -0.2229 0.9930 0.4024 0.334 Uiso 0.33 1 calc PR D 2
H50C H -0.3346 0.9793 0.4453 0.334 Uiso 0.33 1 calc PR D 2

loop_
_atom_site_aniso_label
_atom_site_aniso_U_11
_atom_site_aniso_U_22
_atom_site_aniso_U_33
_atom_site_aniso_U_23
_atom_site_aniso_U_13
_atom_site_aniso_U_12
Pt1 0.0314(4) 0.0786(7) 0.0908(7) -0.0473(5) -0.0084(3) -0.0135(3)
Cl1 0.039(3) 0.094(5) 0.124(5) -0.078(4) 0.002(3) -0.016(3)
Cl2 0.043(3) 0.084(4) 0.098(4) -0.053(3) -0.004(2) -0.018(2)
P10 0.041(3) 0.088(5) 0.087(4) -0.054(4) -0.003(3) -0.020(3)
C11 0.068(14) 0.040(15) 0.128(19) -0.048(14) 0.005(13) -0.013(11)
C12 0.082(16) 0.067(19) 0.17(2) -0.078(18) 0.005(14) -0.009(14)
C13 0.059(16) 0.10(2) 0.26(3) -0.11(2) -0.017(18) 0.000(15)
C14 0.10(2) 0.06(2) 0.23(3) -0.04(2) -0.01(2) -0.017(16)
C15 0.046(13) 0.11(3) 0.16(2) -0.05(2) -0.019(13) 0.000(16)
C16 0.060(13) 0.075(18) 0.108(17) -0.064(14) -0.008(12) -0.005(12)
C21 0.064(13) 0.09(2) 0.079(19) -0.049(17) -0.002(11) -0.025(13)
C22 0.090(16) 0.15(3) 0.067(18) -0.061(19) 0.027(13) -0.058(15)
C23 0.104(19) 0.14(3) 0.12(3) -0.08(2) 0.000(17) -0.038(19)
C24 0.049(13) 0.19(3) 0.10(2) -0.08(3) 0.003(13) -0.038(18)
C25 0.097(18) 0.11(2) 0.11(2) -0.03(2) -0.026(16) -0.052(16)
C26 0.075(14) 0.09(2) 0.08(2) -0.044(18) -0.019(13) -0.022(14)
C31 0.053(12) 0.063(16) 0.082(17) -0.045(13) 0.018(12) -0.033(11)
C32 0.063(15) 0.11(2) 0.10(2) -0.046(18) -0.002(14) -0.027(14)
C33 0.13(2) 0.10(2) 0.09(2) -0.028(17) -0.019(18) -0.046(18)
C34 0.10(2) 0.14(3) 0.13(3) -0.11(2) 0.05(2) -0.069(19)
C35 0.043(12) 0.17(2) 0.061(16) -0.023(16) 0.010(11) -0.064(14)
C36 0.026(10) 0.105(17) 0.092(16) -0.003(13) -0.029(10) -0.025(10)
C101 0.068(16) 0.16(3) 0.16(2) -0.09(2) 0.019(15) -0.009(15)
C102 0.093(18) 0.19(3) 0.073(19) -0.020(19) 0.022(14) 0.003(17)
C103 0.165(19) 0.22(2) 0.153(18) -0.064(16) -0.013(15) -0.034(15)
C104 0.26(2) 0.22(2) 0.22(2) -0.075(18) 0.033(18) -0.061(17)
C105 0.15(2) 0.17(3) 0.050(17) -0.02(2) 0.016(15) -0.02(2)
C106 0.081(16) 0.061(19) 0.15(3) -0.041(19) 0.005(15) -0.028(14)
C107 0.045(13) 0.11(2) 0.10(2) -0.020(18) -0.018(13) 0.000(13)
O108 0.044(8) 0.095(13) 0.103(13) -0.025(11) 0.010(9) -0.008(8)
C109 0.038(13) 0.070(18) 0.11(2) -0.031(16) 0.002(14) -0.019(12)
C110 0.031(11) 0.084(18) 0.087(18) -0.036(14) 0.006(11) -0.016(11)
C111 0.037(12) 0.11(2) 0.11(2) -0.080(17) -0.009(13) -0.020(12)
C112 0.039(12) 0.051(15) 0.090(18) -0.040(14) 0.017(12) -0.015(11)
C113 0.021(9) 0.076(16) 0.098(17) -0.051(14) 0.020(10) -0.006(10)
C114 0.044(8) 0.060(11) 0.094(12) -0.042(10) -0.007(8) -0.015(7)
C115 0.034(12) 0.11(2) 0.10(2) -0.061(17) 0.007(14) -0.022(12)
N116 0.028(9) 0.083(13) 0.100(15) -0.053(12) -0.003(9) -0.013(8)
C117 0.032(11) 0.091(17) 0.083(17) -0.051(15) -0.010(12) -0.025(11)
C118 0.044(12) 0.13(2) 0.083(15) -0.069(14) -0.023(11) -0.018(12)
C119 0.044(8) 0.060(11) 0.094(12) -0.042(10) -0.007(8) -0.015(7)
C120 0.051(12) 0.053(14) 0.072(16) -0.032(12) -0.017(11) -0.001(10)
C121 0.025(10) 0.11(2) 0.092(18) -0.069(15) -0.014(11) -0.018(11)
C122 0.037(14) 0.11(2) 0.10(2) -0.070(17) -0.006(13) -0.025(14)
C123 0.022(10) 0.11(2) 0.087(18) -0.072(16) -0.012(11) -0.006(11)
C124 0.048(13) 0.074(17) 0.059(16) -0.041(13) -0.011(12) 0.003(12)
C125 0.015(9) 0.097(18) 0.127(19) -0.047(14) -0.003(11) -0.023(11)
C126 0.050(14) 0.12(2) 0.086(19) -0.043(16) 0.014(12) -0.041(14)
O127 0.039(7) 0.106(11) 0.070(9) -0.045(8) -0.011(6) -0.012(7)
C128 0.029(11) 0.083(17) 0.16(2) -0.042(16) -0.028(12) -0.010(10)
C129 0.037(11) 0.12(2) 0.064(14) -0.010(14) -0.022(10) -0.024(12)
C130 0.035(10) 0.069(16) 0.086(16) 0.009(13) -0.036(10) -0.009(10)
C131 0.036(11) 0.15(2) 0.105(18) -0.054(18) 0.001(11) -0.023(13)
C132 0.084(16) 0.12(2) 0.100(19) 0.009(18) -0.050(14) -0.057(15)
C133 0.16(2) 0.037(17) 0.15(3) -0.011(17) 0.004(19) -0.016(16)
C134 0.19(3) 0.10(3) 0.16(3) -0.05(2) 0.04(2) 0.00(2)
O135 0.042(8) 0.085(12) 0.106(13) -0.048(10) -0.017(8) -0.016(8)
C136 0.027(10) 0.15(2) 0.083(15) -0.029(14) -0.017(9) -0.044(12)
O143 0.029(7) 0.104(12) 0.119(11) -0.055(10) -0.005(7) 0.003(7)
C144 0.031(12) 0.17(3) 0.21(3) -0.13(2) -0.001(15) -0.007(14)
C145 0.031(11) 0.18(3) 0.111(19) -0.067(18) 0.019(12) -0.034(14)
C146 0.18(3) 0.18(4) 0.31(5) -0.10(4) 0.10(3) -0.07(3)
C147 0.068(18) 0.19(3) 0.24(4) -0.07(3) -0.03(2) 0.046(19)
C47A 0.068(18) 0.19(3) 0.24(4) -0.07(3) -0.03(2) 0.046(19)

loop_
_atom_type_symbol
_atom_type_description
_atom_type_scat_dispersion_real
_atom_type_scat_dispersion_imag
_atom_type_scat_source
C C 0.0033 0.0016 'International Tables Vol C Tables 4.2.6.8 and 6.1.1.4'
H H 0.0000 0.0000 'International Tables Vol C Tables 4.2.6.8 and 6.1.1.4'
N N 0.0061 0.0033 'International Tables Vol C Tables 4.2.6.8 and 6.1.1.4'
O O 0.0106 0.0060 'International Tables Vol C Tables 4.2.6.8 and 6.1.1.4'
P P 0.1023 0.0942 'International Tables Vol C Tables 4.2.6.8 and 6.1.1.4'
Cl Cl 0.1484 0.1585 'International Tables Vol C Tables 4.2.6.8 and 6.1.1.4'
Pt Pt -1.7033 8.3905 'International Tables Vol C Tables 4.2.6.8 and 6.1.1.4'

loop_
_geom_angle_atom_site_label_1
_geom_angle_atom_site_label_2
_geom_angle_atom_site_label_3
_geom_angle
_geom_angle_site_symmetry_1
_geom_angle_site_symmetry_3
_geom_angle_publ_flag
C119 Pt1 P10 93.2(5) . . ?
C119 Pt1 Cl1 85.8(5) . . ?
P10 Pt1 Cl1 178.1(2) . . ?
C119 Pt1 Cl2 176.8(6) . . ?
P10 Pt1 Cl2 89.60(16) . . ?
Cl1 Pt1 Cl2 91.38(15) . . ?
C21 P10 C31 100.2(9) . . ?
C21 P10 C11 107.5(10) . . ?
C31 P10 C11 104.4(10) . . ?
C21 P10 Pt1 117.6(9) . . ?
C31 P10 Pt1 114.2(5) . . ?
C11 P10 Pt1 111.7(7) . . ?
C12 C11 C16 115.8(18) . . ?
C12 C11 P10 123.7(17) . . ?
C16 C11 P10 120.2(16) . . ?
C11 C12 C13 126(2) . . ?
C11 C12 H12D 116.9 . . ?
C13 C12 H12D 116.9 . . ?
C14 C13 C12 115(2) . . ?
C14 C13 H13E 122.6 . . ?
C12 C13 H13E 122.6 . . ?
C15 C14 C13 123(3) . . ?
C15 C14 H14G 118.5 . . ?
C13 C14 H14G 118.5 . . ?
C14 C15 C16 122(2) . . ?
C14 C15 H15A 119.1 . . ?
C16 C15 H15A 119.1 . . ?
C11 C16 C15 118.5(19) . . ?
C11 C16 H16A 120.8 . . ?
C15 C16 H16A 120.8 . . ?
C26 C21 C22 118(2) . . ?
C26 C21 P10 118(2) . . ?
C22 C21 P10 124(2) . . ?
C23 C22 C21 126(3) . . ?
C23 C22 H22A 116.8 . . ?
C21 C22 H22A 116.8 . . ?
C22 C23 C24 115(3) . . ?
C22 C23 H23A 122.7 . . ?
C24 C23 H23A 122.7 . . ?
C25 C24 C23 121(3) . . ?
C25 C24 H24A 119.5 . . ?
C23 C24 H24A 119.5 . . ?
C24 C25 C26 120(3) . . ?
C24 C25 H25A 119.8 . . ?
C26 C25 H25A 119.8 . . ?
C21 C26 C25 119(2) . . ?
C21 C26 H26A 120.6 . . ?
C25 C26 H26A 120.6 . . ?
C36 C31 C32 116.6(17) . . ?
C36 C31 P10 122.8(18) . . ?
C32 C31 P10 120.2(17) . . ?
C31 C32 C33 126(2) . . ?
C31 C32 H32A 116.8 . . ?
C33 C32 H32A 116.8 . . ?
C34 C33 C32 112(3) . . ?
C34 C33 H33A 123.9 . . ?
C32 C33 H33A 123.9 . . ?
C35 C34 C33 125(2) . . ?
C35 C34 H34A 117.6 . . ?
C33 C34 H34A 117.6 . . ?
C34 C35 C36 119(2) . . ?
C34 C35 H35A 120.6 . . ?
C36 C35 H35A 120.6 . . ?
C31 C36 C35 121.0(19) . . ?
C31 C36 H36A 119.5 . . ?
C35 C36 H36A 119.5 . . ?
C102 C101 H10A 109.5 . . ?
C102 C101 H10B 109.5 . . ?
H10A C101 H10B 109.5 . . ?
C102 C101 H10C 109.5 . . ?
H10A C101 H10C 109.5 . . ?
H10B C101 H10C 109.5 . . ?
C101 C102 C103 105(2) . . ?
C101 C102 H10D 110.8 . . ?
C103 C102 H10D 110.8 . . ?
C101 C102 H10E 110.8 . . ?
C103 C102 H10E 110.8 . . ?
H10D C102 H10E 108.9 . . ?
C104 C103 C102 128(3) . . ?
C104 C103 H10F 105.4 . . ?
C102 C103 H10F 105.4 . . ?
C104 C103 H10G 105.4 . . ?
C102 C103 H10G 105.4 . . ?
H10F C103 H10G 106.0 . . ?
C103 C104 C105 133(4) . . ?
C103 C104 H10H 103.9 . . ?
C105 C104 H10H 103.9 . . ?
C103 C104 H10I 103.9 . . ?
C105 C104 H10I 103.9 . . ?
H10H C104 H10I 105.4 . . ?
C104 C105 C106 119(3) . . ?
C104 C105 H10J 107.7 . . ?
C106 C105 H10J 107.7 . . ?
C104 C105 H10K 107.7 . . ?
C106 C105 H10K 107.7 . . ?
H10J C105 H10K 107.1 . . ?
C105 C106 C107 113(2) . . ?
C105 C106 H10L 109.0 . . ?
C107 C106 H10L 109.0 . . ?
C105 C106 H10M 109.0 . . ?
C107 C106 H10M 109.0 . . ?
H10L C106 H10M 107.8 . . ?
C106 C107 O108 106.9(17) . . ?
C106 C107 H10N 110.3 . . ?
O108 C107 H10N 110.3 . . ?
C106 C107 H10O 110.3 . . ?
O108 C107 H10O 110.3 . . ?
H10N C107 H10O 108.6 . . ?
C109 O108 C107 117.4(16) . . ?
O108 C109 C114 117.7(19) . . ?
O108 C109 C110 124.6(19) . . ?
C114 C109 C110 117(2) . . ?
C111 C110 C109 119.1(18) . . ?
C111 C110 H11C 120.4 . . ?
C109 C110 H11C 120.4 . . ?
C112 C111 O143 117(2) . . ?
C112 C111 C110 123.4(19) . . ?
O143 C111 C110 119.7(17) . . ?
C111 C112 C115 126(2) . . ?
C111 C112 C113 115(2) . . ?
C115 C112 C113 119.6(17) . . ?
C114 C113 C112 123.4(16) . . ?
C114 C113 H11D 118.3 . . ?
C112 C113 H11D 118.3 . . ?
C113 C114 C109 121.6(19) . . ?
C113 C114 H11E 119.2 . . ?
C109 C114 H11E 119.2 . . ?
C120 C115 N116 117(2) . . ?
C120 C115 C112 125.2(19) . . ?
N116 C115 C112 117.7(18) . . ?
C117 N116 C115 124.9(18) . . ?
C117 N116 H11B 117.5 . . ?
C115 N116 H11B 117.5 . . ?
N116 C117 C118 117.5(16) . . ?
N116 C117 C121 122.7(18) . . ?
C118 C117 C121 120(2) . . ?
C117 C118 C119 120.8(19) . . ?
C117 C118 H11A 119.6 . . ?
C119 C118 H11A 119.6 . . ?
C120 C119 C118 114.7(16) . . ?
C120 C119 Pt1 122.5(14) . . ?
C118 C119 Pt1 122.5(17) . . ?
C115 C120 C119 124.8(18) . . ?
C115 C120 H12B 117.6 . . ?
C119 C120 H12B 117.6 . . ?
C126 C121 C122 120.2(19) . . ?
C126 C121 C117 121(2) . . ?
C122 C121 C117 119(2) . . ?
O135 C122 C123 124(2) . . ?
O135 C122 C121 117.1(19) . . ?
C123 C122 C121 119(3) . . ?
C122 C123 C124 118(2) . . ?
C122 C123 H12A 121.1 . . ?
C124 C123 H12A 121.1 . . ?
C125 C124 O127 119(2) . . ?
C125 C124 C123 119.5(18) . . ?
O127 C124 C123 120.9(19) . . ?
C126 C125 C124 125(2) . . ?
C126 C125 H12C 117.6 . . ?
C124 C125 H12C 117.6 . . ?
C125 C126 C121 117.9(19) . . ?
C125 C126 H12E 121.0 . . ?
C121 C126 H12E 121.0 . . ?
C124 O127 C128 120.8(16) . . ?
O127 C128 C129 107.4(17) . . ?
O127 C128 H12H 110.2 . . ?
C129 C128 H12H 110.2 . . ?
O127 C128 H12I 110.2 . . ?
C129 C128 H12I 110.2 . . ?
H12H C128 H12I 108.5 . . ?
C130 C129 C128 115.2(15) . . ?
C130 C129 H12F 108.5 . . ?
C128 C129 H12F 108.5 . . ?
C130 C129 H12G 108.5 . . ?
C128 C129 H12G 108.5 . . ?
H12F C129 H12G 107.5 . . ?
C129 C130 C131 114.1(16) . . ?
C129 C130 H13K 108.7 . . ?
C131 C130 H13K 108.7 . . ?
C129 C130 H13L 108.7 . . ?
C131 C130 H13L 108.7 . . ?
H13K C130 H13L 107.6 . . ?
C132 C131 C130 114.3(16) . . ?
C132 C131 H13M 108.7 . . ?
C130 C131 H13M 108.7 . . ?
C132 C131 H13N 108.7 . . ?
C130 C131 H13N 108.7 . . ?
H13M C131 H13N 107.6 . . ?
C133 C132 C131 108.5(18) . . ?
C133 C132 H13O 110.0 . . ?
C131 C132 H13O 110.0 . . ?
C133 C132 H13P 110.0 . . ?
C131 C132 H13P 110.0 . . ?
H13O C132 H13P 108.4 . . ?
C134 C133 C132 111(2) . . ?
C134 C133 H13Q 109.4 . . ?
C132 C133 H13Q 109.4 . . ?
C134 C133 H13R 109.4 . . ?
C132 C133 H13R 109.4 . . ?
H13Q C133 H13R 108.0 . . ?
C133 C134 H13S 109.5 . . ?
C133 C134 H13T 109.5 . . ?
H13S C134 H13T 109.5 . . ?
C133 C134 H13U 109.5 . . ?
H13S C134 H13U 109.5 . . ?
H13T C134 H13U 109.5 . . ?
C122 O135 C136 116.3(14) . . ?
C137 C136 O135 105.7(16) . . ?
C137 C136 H13A 110.6 . . ?
O135 C136 H13A 110.6 . . ?
C137 C136 H13B 110.6 . . ?
O135 C136 H13B 110.6 . . ?
H13A C136 H13B 108.7 . . ?
C38A C137 C136 142(4) . . ?
C38A C137 H37A 101.4 . . ?
C136 C137 H37A 101.4 . . ?
C38A C137 H37B 101.4 . . ?
C136 C137 H37B 101.4 . . ?
H37A C137 H37B 104.6 . . ?
C137 C38A C39A 134(6) . . ?
C137 C38A H38A 103.7 . . ?
C39A C38A H38A 103.7 . . ?
C137 C38A H38D 103.7 . . ?
C39A C38A H38D 103.7 . . ?
H38A C38A H38D 105.4 . . ?
C40A C39A C38A 139(6) . . ?
C40A C39A H39A 102.5 . . ?
C38A C39A H39A 102.5 . . ?
C40A C39A H39D 102.5 . . ?
C38A C39A H39D 102.5 . . ?
H39A C39A H39D 104.9 . . ?
C39A C40A C41A 119(5) . . ?
C39A C40A H40A 107.7 . . ?
C41A C40A H40A 107.7 . . ?
C39A C40A H40B 107.7 . . ?
C41A C40A H40B 107.7 . . ?
H40A C40A H40B 107.1 . . ?
C40A C41A C42A 106(5) . . ?
C40A C41A H41A 110.5 . . ?
C42A C41A H41A 110.5 . . ?
C40A C41A H41B 110.5 . . ?
C42A C41A H41B 110.5 . . ?
H41A C41A H41B 108.7 . . ?
C39B C38B H38B 110.8 . . ?
C39B C38B H38C 110.8 . . ?
H38B C38B H38C 108.9 . . ?
C38B C39B C40B 111(3) . . ?
C38B C39B H39B 109.4 . . ?
C40B C39B H39B 109.4 . . ?
C38B C39B H39C 109.4 . . ?
C40B C39B H39C 109.4 . . ?
H39B C39B H39C 108.0 . . ?
C41B C40B C39B 120(4) . . ?
C41B C40B H40C 107.3 . . ?
C39B C40B H40C 107.3 . . ?
C41B C40B H40D 107.3 . . ?
C39B C40B H40D 107.3 . . ?
H40C C40B H40D 106.9 . . ?
C40B C41B C42B 121(4) . . ?
C40B C41B H41C 107.1 . . ?
C42B C41B H41C 107.1 . . ?
C40B C41B H41G 107.1 . . ?
C42B C41B H41G 107.1 . . ?
H41C C41B H41G 106.8 . . ?
C41B C42B H42D 109.5 . . ?
C41B C42B H42E 109.5 . . ?
H42D C42B H42E 109.5 . . ?
C41B C42B H42F 109.5 . . ?
H42D C42B H42F 109.5 . . ?
H42E C42B H42F 109.5 . . ?
C111 O143 C144 119.1(18) . . ?
O143 C144 C145 102.8(18) . . ?
O143 C144 H14H 111.2 . . ?
C145 C144 H14H 111.2 . . ?
O143 C144 H14I 111.2 . . ?
C145 C144 H14I 111.2 . . ?
H14H C144 H14I 109.1 . . ?
C146 C145 C144 116(2) . . ?
C146 C145 H14J 108.2 . . ?
C144 C145 H14J 108.2 . . ?
C146 C145 H14K 108.2 . . ?
C144 C145 H14K 108.2 . . ?
H14J C145 H14K 107.4 . . ?
C145 C146 C147 111(3) . . ?
C145 C146 H14L 109.5 . . ?
C147 C146 H14L 109.5 . . ?
C145 C146 H14M 109.5 . . ?
C147 C146 H14M 109.5 . . ?
H14L C146 H14M 108.1 . . ?
C148 C147 C146 115(3) . . ?
C148 C147 H14A 108.4 . . ?
C146 C147 H14A 108.4 . . ?
C148 C147 H14B 108.4 . . ?
C146 C147 H14B 108.4 . . ?
H14A C147 H14B 107.5 . . ?
C147 C148 C149 97(3) . . ?
C147 C148 H14C 112.4 . . ?
C149 C148 H14C 112.4 . . ?
C147 C148 H14D 112.4 . . ?
C149 C148 H14D 112.4 . . ?
H14C C148 H14D 110.0 . . ?
C148 C149 C150 112(4) . . ?
C148 C149 H14E 109.2 . . ?
C150 C149 H14E 109.2 . . ?
C148 C149 H14F 109.2 . . ?
C150 C149 H14F 109.2 . . ?
H14E C149 H14F 107.9 . . ?
C149 C150 H15B 109.5 . . ?
C149 C150 H15C 109.5 . . ?
H15B C150 H15C 109.5 . . ?
C149 C150 H15D 109.5 . . ?
H15B C150 H15D 109.5 . . ?
H15C C150 H15D 109.5 . . ?
C49A C48A H48A 110.0 . . ?
C49A C48A H48B 110.0 . . ?
H48A C48A H48B 108.4 . . ?
C50A C49A C48A 97(8) . . ?
C50A C49A H49A 112.4 . . ?
C48A C49A H49A 112.4 . . ?
C50A C49A H49B 112.4 . . ?
C48A C49A H49B 112.4 . . ?
H49A C49A H49B 110.0 . . ?
C49A C50A H50A 109.5 . . ?
C49A C50A H50B 109.5 . . ?
H50A C50A H50B 109.5 . . ?
C49A C50A H50C 109.5 . . ?
H50A C50A H50C 109.5 . . ?
H50B C50A H50C 109.5 . . ?

loop_
_geom_bond_atom_site_label_1
_geom_bond_atom_site_label_2
_geom_bond_distance
_geom_bond_site_symmetry_2
_geom_bond_publ_flag
Pt1 C119 1.983(18) . ?
Pt1 P10 2.220(5) . ?
Pt1 Cl1 2.374(4) . ?
Pt1 Cl2 2.394(4) . ?
P10 C21 1.80(2) . ?
P10 C31 1.820(17) . ?
P10 C11 1.832(19) . ?
C11 C12 1.37(2) . ?
C11 C16 1.39(2) . ?
C12 C13 1.40(3) . ?
C12 H12D 0.9500 . ?
C13 C14 1.36(3) . ?
C13 H13E 0.9500 . ?
C14 C15 1.31(3) . ?
C14 H14G 0.9500 . ?
C15 C16 1.42(3) . ?
C15 H15A 0.9500 . ?
C16 H16A 0.9500 . ?
C21 C26 1.35(3) . ?
C21 C22 1.37(2) . ?
C22 C23 1.31(3) . ?
C22 H22A 0.9500 . ?
C23 C24 1.46(3) . ?
C23 H23A 0.9500 . ?
C24 C25 1.33(3) . ?
C24 H24A 0.9500 . ?
C25 C26 1.41(3) . ?
C25 H25A 0.9500 . ?
C26 H26A 0.9500 . ?
C31 C36 1.35(2) . ?
C31 C32 1.40(3) . ?
C32 C33 1.41(3) . ?
C32 H32A 0.9500 . ?
C33 C34 1.39(3) . ?
C33 H33A 0.9500 . ?
C34 C35 1.36(3) . ?
C34 H34A 0.9500 . ?
C35 C36 1.42(2) . ?
C35 H35A 0.9500 . ?
C36 H36A 0.9500 . ?
C101 C102 1.45(2) . ?
C101 H10A 0.9800 . ?
C101 H10B 0.9800 . ?
C101 H10C 0.9800 . ?
C102 C103 1.57(3) . ?
C102 H10D 0.9900 . ?
C102 H10E 0.9900 . ?
C103 C104 1.342(18) . ?
C103 H10F 0.9900 . ?
C103 H10G 0.9900 . ?
C104 C105 1.38(4) . ?
C104 H10H 0.9900 . ?
C104 H10I 0.9900 . ?
C105 C106 1.46(3) . ?
C105 H10J 0.9900 . ?
C105 H10K 0.9900 . ?
C106 C107 1.46(3) . ?
C106 H10L 0.9900 . ?
C106 H10M 0.9900 . ?
C107 O108 1.47(2) . ?
C107 H10N 0.9900 . ?
C107 H10O 0.9900 . ?
O108 C109 1.30(2) . ?
C109 C114 1.39(2) . ?
C109 C110 1.44(2) . ?
C110 C111 1.42(2) . ?
C110 H11C 0.9500 . ?
C111 C112 1.38(2) . ?
C111 O143 1.39(2) . ?
C112 C115 1.42(2) . ?
C112 C113 1.44(2) . ?
C113 C114 1.37(2) . ?
C113 H11D 0.9500 . ?
C114 H11E 0.9500 . ?
C115 C120 1.34(2) . ?
C115 N116 1.36(2) . ?
N116 C117 1.34(2) . ?
N116 H11B 0.8800 . ?
C117 C118 1.41(2) . ?
C117 C121 1.53(2) . ?
C118 C119 1.43(2) . ?
C118 H11A 0.9500 . ?
C119 C120 1.40(2) . ?
C120 H12B 0.9500 . ?
C121 C126 1.39(2) . ?
C121 C122 1.41(3) . ?
C122 O135 1.39(2) . ?
C122 C123 1.39(2) . ?
C123 C124 1.39(2) . ?
C123 H12A 0.9500 . ?
C124 C125 1.36(2) . ?
C124 O127 1.385(19) . ?
C125 C126 1.30(2) . ?
C125 H12C 0.9500 . ?
C126 H12E 0.9500 . ?
O127 C128 1.433(18) . ?
C128 C129 1.47(2) . ?
C128 H12H 0.9900 . ?
C128 H12I 0.9900 . ?
C129 C130 1.46(2) . ?
C129 H12F 0.9900 . ?
C129 H12G 0.9900 . ?
C130 C131 1.54(2) . ?
C130 H13K 0.9900 . ?
C130 H13L 0.9900 . ?
C131 C132 1.53(2) . ?
C131 H13M 0.9900 . ?
C131 H13N 0.9900 . ?
C132 C133 1.53(3) . ?
C132 H13O 0.9900 . ?
C132 H13P 0.9900 . ?
C133 C134 1.37(3) . ?
C133 H13Q 0.9900 . ?
C133 H13R 0.9900 . ?
C134 H13S 0.9800 . ?
C134 H13T 0.9800 . ?
C134 H13U 0.9800 . ?
O135 C136 1.460(19) . ?
C136 C137 1.46(3) . ?
C136 H13A 0.9900 . ?
C136 H13B 0.9900 . ?
C137 C38A 1.39(6) . ?
C137 H37A 0.9900 . ?
C137 H37B 0.9900 . ?
C38A C39A 1.43(7) . ?
C38A H38A 0.9900 . ?
C38A H38D 0.9900 . ?
C39A C40A 1.40(6) . ?
C39A H39A 0.9900 . ?
C39A H39D 0.9900 . ?
C40A C41A 1.47(7) . ?
C40A H40A 0.9900 . ?
C40A H40B 0.9900 . ?
C41A C42A 1.58(7) . ?
C41A H41A 0.9900 . ?
C41A H41B 0.9900 . ?
C42A H42A 0.9800 . ?
C42A H42B 0.9800 . ?
C42A H42C 0.9800 . ?
C38B C39B 1.45(5) . ?
C38B H38B 0.9900 . ?
C38B H38C 0.9900 . ?
C39B C40B 1.54(5) . ?
C39B H39B 0.9900 . ?
C39B H39C 0.9900 . ?
C40B C41B 1.39(5) . ?
C40B H40C 0.9900 . ?
C40B H40D 0.9900 . ?
C41B C42B 1.42(4) . ?
C41B H41C 0.9900 . ?
C41B H41G 0.9900 . ?
C42B H42D 0.9800 . ?
C42B H42E 0.9800 . ?
C42B H42F 0.9800 . ?
O143 C144 1.431(19) . ?
C144 C145 1.64(3) . ?
C144 H14H 0.9900 . ?
C144 H14I 0.9900 . ?
C145 C146 1.40(3) . ?
C145 H14J 0.9900 . ?
C145 H14K 0.9900 . ?
C146 C147 1.67(4) . ?
C146 H14L 0.9900 . ?
C146 H14M 0.9900 . ?
C147 C148 1.40(2) . ?
C147 H14A 0.9900 . ?
C147 H14B 0.9900 . ?
C148 C149 1.43(2) . ?
C148 H14C 0.9900 . ?
C148 H14D 0.9900 . ?
C149 C150 1.52(6) . ?
C149 H14E 0.9900 . ?
C149 H14F 0.9900 . ?
C150 H15B 0.9800 . ?
C150 H15C 0.9800 . ?
C150 H15D 0.9800 . ?
C48A C49A 1.87(14) . ?
C48A H48A 0.9900 . ?
C48A H48B 0.9900 . ?
C49A C50A 1.48(11) . ?
C49A H49A 0.9900 . ?
C49A H49B 0.9900 . ?
C50A H50A 0.9800 . ?
C50A H50B 0.9800 . ?
C50A H50C 0.9800 . ?

loop_
_geom_hbond_atom_site_label_D
_geom_hbond_atom_site_label_H
_geom_hbond_atom_site_label_A
_geom_hbond_distance_DH
_geom_hbond_distance_HA
_geom_hbond_distance_DA
_geom_hbond_angle_DHA
_geom_hbond_site_symmetry_A
N116 H11B O135 0.88 2.12 2.666(17) 119.8 .
N116 H11B O143 0.88 2.00 2.60(2) 124.6 .
